data_4505135
loop_
_publ_author_name
'Litvinov, Aleksey L.'
'Konarev, Dmitri V.'
'Kovalevsky, Andrey Yu.'
'Neretin, Ivan S.'
'Coppens, Philip'
'Lyubovskaya, Rimma N.'

_publ_section_title
;
 [60]Fullerene Complexes with Supramolecular Zinc Tetraphenylporphyrin
 Assemblies:&#x2009; Synthesis, Crystal Structures, and Optical Properties
;
_journal_issue 5
_journal_name_full 'Crystal Growth &amp; Design'
_journal_page_first 1807
_journal_paper_doi 10.1021/cg050095m
_journal_volume 5
_journal_year 2005
_chemical_formula_sum 'C116 H49.7 Cl0.3 N6 Zn'
_chemical_formula_weight 1603.32
_chemical_name_common '[ZnTPP(TMDAE)]xC60x(C6H6)0.7x(C6H5Cl)0.3'
_chemical_name_systematic
; 
 ? 
;
_space_group_IT_number 19
_symmetry_cell_setting orthorhombic
_symmetry_space_group_name_Hall 'P 2ac 2ab'
_symmetry_space_group_name_H-M 'P 21 21 21'
_atom_sites_solution_hydrogens difmap
_atom_sites_solution_primary direct
_atom_sites_solution_secondary difmap
_audit_creation_method SHELXL-97
_cell_angle_alpha 90.00
_cell_angle_beta 90.00
_cell_angle_gamma 90.00
_cell_formula_units_Z 4
_cell_length_a 15.0589(4)
_cell_length_b 19.1974(5)
_cell_length_c 24.4592(6)
_cell_measurement_reflns_used 674
_cell_measurement_temperature 90(1)
_cell_measurement_theta_max 28.84
_cell_measurement_theta_min 2.28
_cell_volume 7071.0(3)
_computing_cell_refinement 'Bruker SMART'
_computing_data_collection 'Bruker SMART'
_computing_data_reduction 'Bruker SAINT'
_computing_molecular_graphics 'Bruker SHELXTL'
_computing_publication_material 'Bruker SHELXTL'
_computing_structure_refinement 'SHELXL-97 (Sheldrick, 1997)'
_computing_structure_solution 'SHELXS-97 (Sheldrick, 1990)'
_diffrn_ambient_temperature 90(1)
_diffrn_measured_fraction_theta_full 0.935
_diffrn_measured_fraction_theta_max 0.935
_diffrn_measurement_device_type 'CCD area detector'
_diffrn_measurement_method 'phi and omega scans'
_diffrn_radiation_monochromator graphite
_diffrn_radiation_source 'rotating anode'
_diffrn_radiation_type MoK\a
_diffrn_radiation_wavelength 0.71073
_diffrn_reflns_av_R_equivalents 0.0346
_diffrn_reflns_av_sigmaI/netI 0.0367
_diffrn_reflns_limit_h_max 20
_diffrn_reflns_limit_h_min -15
_diffrn_reflns_limit_k_max 25
_diffrn_reflns_limit_k_min -24
_diffrn_reflns_limit_l_max 31
_diffrn_reflns_limit_l_min -33
_diffrn_reflns_number 78420
_diffrn_reflns_theta_full 28.97
_diffrn_reflns_theta_max 28.97
_diffrn_reflns_theta_min 1.35
_exptl_absorpt_coefficient_mu 0.427
_exptl_absorpt_correction_T_max 0.9387
_exptl_absorpt_correction_T_min 0.8149
_exptl_absorpt_correction_type 'SADABS 2.1'
_exptl_crystal_colour black
_exptl_crystal_density_diffrn 1.506
_exptl_crystal_density_meas 0
_exptl_crystal_density_method 'not measured'
_exptl_crystal_description plate
_exptl_crystal_F_000 3291
_exptl_crystal_size_max 0.50
_exptl_crystal_size_mid 0.25
_exptl_crystal_size_min 0.15
_refine_diff_density_max 0.768
_refine_diff_density_min -0.675
_refine_diff_density_rms 0.113
_refine_ls_abs_structure_details 'Flack H D (1983), Acta Cryst. A39, 876-881'
_refine_ls_abs_structure_Flack 0.259(9)
_refine_ls_extinction_method none
_refine_ls_goodness_of_fit_ref 1.060
_refine_ls_hydrogen_treatment 'riding model and idel CH3 groups'
_refine_ls_matrix_type full
_refine_ls_number_parameters 1087
_refine_ls_number_reflns 17004
_refine_ls_number_restraints 0
_refine_ls_restrained_S_all 1.060
_refine_ls_R_factor_all 0.0622
_refine_ls_R_factor_gt 0.0454
_refine_ls_shift/su_max 0.002
_refine_ls_shift/su_mean 0.000
_refine_ls_structure_factor_coef Fsqd
_refine_ls_weighting_details 'calc w=1/[\s^2^(Fo^2^)+(0.0610P)^2^+6.1626P] where P=(Fo^2^+2Fc^2^)/3'
_refine_ls_weighting_scheme calc
_refine_ls_wR_factor_gt 0.1113
_refine_ls_wR_factor_ref 0.1259
_reflns_number_gt 14359
_reflns_number_total 17004
_reflns_threshold_expression >2sigma(I)
_cod_data_source_file cg050095msi20050315_045306.cif
_cod_data_source_block znaminab
_cod_depositor_comments
;
The following automatic conversions were performed:

'_symmetry_cell_setting' value 'Orthorhombic' changed to
'orthorhombic' according to
/home/saulius/struct/CIF-dictionaries/cif_core.dic dictionary named
'cif_core.dic' version 2.4.1 from 2010-06-29.

Automatic conversion script
Id: cif_fix_values 1715 2011-07-08 13:25:40Z adriana 
;
_cod_original_sg_symbol_H-M P2(1)2(1)2(1)
_cod_original_formula_sum 'C116 H49.70 Cl0.30 N6 Zn'
_cod_database_code 4505135

loop_
_symmetry_equiv_pos_as_xyz
'x, y, z'
'-x+1/2, -y, z+1/2'
'-x, y+1/2, -z+1/2'
'x+1/2, -y+1/2, -z'

loop_
_atom_site_label
_atom_site_type_symbol
_atom_site_fract_x
_atom_site_fract_y
_atom_site_fract_z
_atom_site_U_iso_or_equiv
_atom_site_adp_type
_atom_site_occupancy
_atom_site_symmetry_multiplicity
_atom_site_calc_flag
_atom_site_refinement_flags
_atom_site_disorder_assembly
_atom_site_disorder_group
Zn1 Zn 0.74650(2) 0.874094(13) 0.241586(10) 0.01393(7) Uani 1 1 d . . .
N1 N 0.88153(14) 0.89342(12) 0.24748(10) 0.0148(5) Uani 1 1 d . . .
N2 N 0.75145(17) 0.83763(9) 0.32214(8) 0.0147(4) Uani 1 1 d . . .
N3 N 0.61083(14) 0.88862(12) 0.25242(10) 0.0156(5) Uani 1 1 d . . .
N4 N 0.74041(16) 0.94453(10) 0.17686(8) 0.0161(4) Uani 1 1 d . . .
N5 N 0.75017(17) 0.77603(10) 0.19588(8) 0.0155(4) Uani 1 1 d . . .
N6 N 0.7493(2) 0.59397(11) 0.25814(9) 0.0265(5) Uani 1 1 d . . .
C1 C 0.93250(18) 0.93067(15) 0.21058(12) 0.0159(6) Uani 1 1 d . . .
C2 C 1.02355(18) 0.93222(15) 0.22878(12) 0.0186(6) Uani 1 1 d . . .
H2A H 1.0719 0.9539 0.2106 0.022 Uiso 1 1 calc R . .
C3 C 1.02725(18) 0.89716(16) 0.27650(13) 0.0183(6) Uani 1 1 d . . .
H3A H 1.0786 0.8902 0.2984 0.022 Uiso 1 1 calc R . .
C4 C 0.93848(17) 0.87201(16) 0.28838(12) 0.0153(5) Uani 1 1 d . . .
C5 C 0.91421(18) 0.83553(15) 0.33538(13) 0.0156(6) Uani 1 1 d . . .
C6 C 0.82632(18) 0.81826(15) 0.35030(12) 0.0152(6) Uani 1 1 d . . .
C7 C 0.8017(2) 0.77763(16) 0.39780(13) 0.0195(6) Uani 1 1 d . . .
H7A H 0.8410 0.7579 0.4239 0.023 Uiso 1 1 calc R . .
C8 C 0.71164(18) 0.77298(16) 0.39807(13) 0.0172(6) Uani 1 1 d . . .
H8A H 0.6761 0.7488 0.4240 0.021 Uiso 1 1 calc R . .
C9 C 0.68038(18) 0.81185(16) 0.35136(12) 0.0164(6) Uani 1 1 d . . .
C10 C 0.59111(18) 0.82261(15) 0.33828(12) 0.0157(6) Uani 1 1 d . . .
C11 C 0.56002(17) 0.86238(16) 0.29390(12) 0.0162(6) Uani 1 1 d . . .
C12 C 0.46823(18) 0.88320(16) 0.28658(12) 0.0191(6) Uani 1 1 d . . .
H12A H 0.4197 0.8721 0.3098 0.023 Uiso 1 1 calc R . .
C13 C 0.46502(17) 0.92144(15) 0.24038(13) 0.0183(6) Uani 1 1 d . . .
H13A H 0.4136 0.9424 0.2250 0.022 Uiso 1 1 calc R . .
C14 C 0.55372(18) 0.92484(15) 0.21851(12) 0.0161(6) Uani 1 1 d . . .
C15 C 0.57750(18) 0.96116(15) 0.17099(12) 0.0161(6) Uani 1 1 d . . .
C16 C 0.66514(18) 0.97144(15) 0.15322(12) 0.0162(6) Uani 1 1 d . . .
C17 C 0.68945(19) 1.01718(15) 0.10854(12) 0.0177(6) Uani 1 1 d . . .
H17A H 0.6499 1.0414 0.0850 0.021 Uiso 1 1 calc R . .
C18 C 0.77890(18) 1.01876(16) 0.10674(12) 0.0179(6) Uani 1 1 d . . .
H18A H 0.8143 1.0446 0.0818 0.021 Uiso 1 1 calc R . .
C19 C 0.81085(19) 0.97387(15) 0.14991(12) 0.0166(6) Uani 1 1 d . . .
C20 C 0.90050(18) 0.96555(15) 0.16413(12) 0.0161(6) Uani 1 1 d . . .
C21 C 0.98688(18) 0.81325(15) 0.37401(12) 0.0173(6) Uani 1 1 d . . .
C22 C 1.05085(19) 0.76534(17) 0.35708(13) 0.0231(6) Uani 1 1 d . . .
H22A H 1.0485 0.7468 0.3211 0.028 Uiso 1 1 calc R . .
C23 C 1.1180(2) 0.74456(19) 0.39240(14) 0.0328(8) Uani 1 1 d . . .
H23A H 1.1620 0.7127 0.3803 0.039 Uiso 1 1 calc R . .
C24 C 1.1209(2) 0.7703(2) 0.44529(14) 0.0313(7) Uani 1 1 d . . .
H24A H 1.1660 0.7551 0.4697 0.038 Uiso 1 1 calc R . .
C25 C 1.0580(2) 0.81806(18) 0.46238(13) 0.0260(7) Uani 1 1 d . . .
H25A H 1.0603 0.8364 0.4984 0.031 Uiso 1 1 calc R . .
C26 C 0.9916(2) 0.83919(17) 0.42693(13) 0.0222(6) Uani 1 1 d . . .
H26A H 0.9485 0.8719 0.4390 0.027 Uiso 1 1 calc R . .
C27 C 0.52242(18) 0.79095(16) 0.37480(12) 0.0176(6) Uani 1 1 d . . .
C28 C 0.5053(2) 0.81655(17) 0.42726(14) 0.0248(7) Uani 1 1 d . . .
H28A H 0.5391 0.8544 0.4412 0.030 Uiso 1 1 calc R . .
C29 C 0.4389(2) 0.78666(19) 0.45909(14) 0.0304(7) Uani 1 1 d . . .
H29A H 0.4270 0.8049 0.4945 0.036 Uiso 1 1 calc R . .
C30 C 0.3900(2) 0.73080(18) 0.44001(13) 0.0284(7) Uani 1 1 d . . .
H30A H 0.3453 0.7104 0.4623 0.034 Uiso 1 1 calc R . .
C31 C 0.4064(2) 0.70489(19) 0.38829(13) 0.0303(7) Uani 1 1 d . . .
H31A H 0.3728 0.6667 0.3748 0.036 Uiso 1 1 calc R . .
C32 C 0.4723(2) 0.73485(17) 0.35591(12) 0.0239(6) Uani 1 1 d . . .
H32A H 0.4832 0.7167 0.3204 0.029 Uiso 1 1 calc R . .
C33 C 0.50421(18) 0.99236(15) 0.13709(12) 0.0185(6) Uani 1 1 d . . .
C34 C 0.4525(2) 1.04757(16) 0.15663(13) 0.0258(6) Uani 1 1 d . . .
H34A H 0.4635 1.0661 0.1920 0.031 Uiso 1 1 calc R . .
C35 C 0.3848(2) 1.07548(18) 0.12442(14) 0.0315(7) Uani 1 1 d . . .
H35A H 0.3500 1.1131 0.1377 0.038 Uiso 1 1 calc R . .
C36 C 0.3685(2) 1.04804(19) 0.07297(15) 0.0350(8) Uani 1 1 d . . .
H36A H 0.3224 1.0670 0.0510 0.042 Uiso 1 1 calc R . .
C37 C 0.4192(2) 0.9931(2) 0.05325(15) 0.0292(8) Uani 1 1 d . . .
H37A H 0.4080 0.9745 0.0179 0.035 Uiso 1 1 calc R . .
C38 C 0.4868(2) 0.96538(18) 0.08573(13) 0.0221(7) Uani 1 1 d . . .
H38A H 0.5213 0.9275 0.0724 0.027 Uiso 1 1 calc R . .
C39 C 0.96743(18) 0.99923(15) 0.12753(12) 0.0177(6) Uani 1 1 d . . .
C40 C 0.9808(2) 1.07151(16) 0.12801(13) 0.0255(6) Uani 1 1 d . . .
H40A H 0.9485 1.0998 0.1529 0.031 Uiso 1 1 calc R . .
C41 C 1.0412(2) 1.10206(17) 0.09218(13) 0.0299(7) Uani 1 1 d . . .
H41A H 1.0492 1.1511 0.0923 0.036 Uiso 1 1 calc R . .
C42 C 1.0896(2) 1.06095(18) 0.05637(14) 0.0293(7) Uani 1 1 d . . .
H42A H 1.1318 1.0818 0.0326 0.035 Uiso 1 1 calc R . .
C43 C 1.0766(2) 0.99034(19) 0.05527(15) 0.0274(8) Uani 1 1 d . . .
H43A H 1.1094 0.9624 0.0303 0.033 Uiso 1 1 calc R . .
C44 C 1.0155(2) 0.95906(18) 0.09054(14) 0.0236(7) Uani 1 1 d . . .
H44A H 1.0067 0.9101 0.0893 0.028 Uiso 1 1 calc R . .
C45 C 0.6710(2) 0.77287(18) 0.16036(14) 0.0228(7) Uani 1 1 d . . .
H45A H 0.6763 0.7333 0.1353 0.034 Uiso 1 1 calc R . .
H45B H 0.6663 0.8161 0.1393 0.034 Uiso 1 1 calc R . .
H45C H 0.6177 0.7671 0.1830 0.034 Uiso 1 1 calc R . .
C46 C 0.83080(19) 0.77622(17) 0.16146(14) 0.0213(7) Uani 1 1 d . . .
H46A H 0.8314 0.7344 0.1384 0.032 Uiso 1 1 calc R . .
H46B H 0.8836 0.7766 0.1849 0.032 Uiso 1 1 calc R . .
H46C H 0.8308 0.8178 0.1382 0.032 Uiso 1 1 calc R . .
C47 C 0.7528(2) 0.71864(12) 0.23652(10) 0.0216(5) Uani 1 1 d . . .
H47A H 0.6983 0.7215 0.2591 0.026 Uiso 1 1 calc R . .
H47B H 0.8039 0.7268 0.2611 0.026 Uiso 1 1 calc R . .
C48 C 0.7600(2) 0.64439(13) 0.21396(11) 0.0259(6) Uani 1 1 d . . .
H48A H 0.7136 0.6368 0.1859 0.031 Uiso 1 1 calc R . .
H48B H 0.8187 0.6379 0.1964 0.031 Uiso 1 1 calc R . .
C49 C 0.7449(3) 0.52317(14) 0.23611(13) 0.0355(7) Uani 1 1 d . . .
H49A H 0.6914 0.5183 0.2136 0.053 Uiso 1 1 calc R . .
H49B H 0.7426 0.4897 0.2663 0.053 Uiso 1 1 calc R . .
H49C H 0.7976 0.5141 0.2137 0.053 Uiso 1 1 calc R . .
C50 C 0.8237(3) 0.59754(18) 0.29681(15) 0.0377(8) Uani 1 1 d . . .
H50A H 0.8230 0.6427 0.3154 0.057 Uiso 1 1 calc R . .
H50B H 0.8798 0.5921 0.2770 0.057 Uiso 1 1 calc R . .
H50C H 0.8179 0.5602 0.3239 0.057 Uiso 1 1 calc R . .
C51 C 0.1802(2) 0.6409(2) 0.25428(14) 0.0337(8) Uani 1 1 d . . .
C52 C 0.0547(2) 0.67685(19) 0.19528(16) 0.0291(8) Uani 1 1 d . . .
C53 C 0.2602(3) 0.53832(16) 0.22034(13) 0.0353(7) Uani 1 1 d . . .
C54 C 0.3361(2) 0.6426(2) 0.25324(15) 0.0334(8) Uani 1 1 d . . .
C55 C 0.2110(2) 0.51857(19) 0.03898(16) 0.0319(8) Uani 1 1 d . . .
C56 C 0.3362(2) 0.5202(2) 0.18773(17) 0.0354(9) Uani 1 1 d . . .
C57 C 0.4269(2) 0.5934(2) 0.04051(16) 0.0326(8) Uani 1 1 d . . .
C58 C 0.2570(3) 0.59775(16) 0.25254(11) 0.0339(7) Uani 1 1 d . . .
C59 C 0.3019(2) 0.5198(2) 0.03805(17) 0.0345(9) Uani 1 1 d . . .
C60 C 0.2505(3) 0.74073(16) -0.01400(10) 0.0319(6) Uani 1 1 d . . .
C61 C 0.1597(2) 0.5705(2) 0.01102(14) 0.0264(7) Uani 1 1 d . . .
C62 C 0.3077(3) 0.49103(19) 0.1368(2) 0.0392(10) Uani 1 1 d . . .
C63 C 0.1727(2) 0.6949(2) -0.01483(15) 0.0335(8) Uani 1 1 d . . .
C64 C 0.3466(2) 0.5733(2) 0.00895(16) 0.0340(9) Uani 1 1 d . . .
C65 C 0.3283(2) 0.6974(2) -0.01641(14) 0.0308(8) Uani 1 1 d . . .
C66 C 0.45678(19) 0.68087(18) 0.19218(14) 0.0228(7) Uani 1 1 d . . .
C67 C 0.0820(2) 0.7448(2) 0.19725(16) 0.0313(8) Uani 1 1 d . . .
C68 C 0.0996(2) 0.7116(2) 0.01601(15) 0.0322(8) Uani 1 1 d . . .
C69 C 0.0840(2) 0.54548(18) 0.09293(16) 0.0283(8) Uani 1 1 d . . .
C70 C 0.4302(2) 0.55166(19) 0.08829(16) 0.0324(8) Uani 1 1 d . . .
C71 C 0.3508(2) 0.50468(19) 0.08878(18) 0.0355(9) Uani 1 1 d . . .
C72 C 0.1058(2) 0.6222(2) 0.22471(14) 0.0380(9) Uani 1 1 d . . .
C73 C 0.42653(19) 0.74970(18) 0.19420(15) 0.0237(7) Uani 1 1 d . . .
C74 C 0.1807(3) 0.51789(19) 0.18790(17) 0.0343(8) Uani 1 1 d . . .
C75 C 0.05108(19) 0.75742(19) 0.09977(15) 0.0252(7) Uani 1 1 d . . .
C76 C 0.0555(2) 0.57360(18) 0.14218(15) 0.0268(7) Uani 1 1 d . . .
C77 C 0.1627(2) 0.50263(19) 0.09087(17) 0.0334(8) Uani 1 1 d . . .
C78 C 0.4110(2) 0.56228(19) 0.18816(16) 0.0313(8) Uani 1 1 d . . .
C79 C 0.2094(3) 0.49017(18) 0.13726(18) 0.0336(8) Uani 1 1 d . . .
C80 C 0.3061(2) 0.7132(2) 0.25558(15) 0.0300(7) Uani 1 1 d . . .
C81 C 0.1059(2) 0.55916(19) 0.19179(15) 0.0291(8) Uani 1 1 d . . .
C82 C 0.4022(2) 0.7160(2) 0.01273(15) 0.0295(8) Uani 1 1 d . . .
C83 C 0.1586(2) 0.83284(18) 0.14885(16) 0.0297(8) Uani 1 1 d . . .
C84 C 0.2991(2) 0.84845(18) 0.10047(16) 0.0298(8) Uani 1 1 d . . .
C85 C 0.2998(2) 0.6245(2) -0.01895(14) 0.0326(8) Uani 1 1 d . . .
C86 C 0.2023(2) 0.6239(2) -0.01759(13) 0.0287(7) Uani 1 1 d . . .
C87 C 0.48617(19) 0.65109(18) 0.14083(14) 0.0235(7) Uani 1 1 d . . .
C88 C 0.3492(2) 0.76583(18) 0.22660(13) 0.0225(7) Uani 1 1 d . . .
C89 C 0.2976(2) 0.81843(18) 0.19870(15) 0.0273(7) Uani 1 1 d . . .
C90 C 0.4582(2) 0.57927(18) 0.13875(15) 0.0250(7) Uani 1 1 d . . .
C91 C 0.2016(2) 0.84710(18) 0.10156(17) 0.0316(8) Uani 1 1 d . . .
C92 C 0.4028(2) 0.77743(19) 0.04602(14) 0.0240(7) Uani 1 1 d . . .
C93 C 0.48412(18) 0.69149(18) 0.09351(14) 0.0228(7) Uani 1 1 d . . .
C94 C 0.0987(2) 0.77481(19) 0.05026(15) 0.0267(8) Uani 1 1 d . . .
C95 C 0.0799(2) 0.7863(2) 0.14920(16) 0.0310(8) Uani 1 1 d . . .
C96 C 0.0525(2) 0.6559(2) 0.04545(15) 0.0290(8) Uani 1 1 d . . .
C97 C 0.1621(2) 0.7648(2) 0.22857(14) 0.0298(8) Uani 1 1 d . . .
C98 C 0.4541(2) 0.6610(2) 0.04311(16) 0.0306(8) Uani 1 1 d . . .
C99 C 0.3460(2) 0.83449(18) 0.14714(17) 0.0303(8) Uani 1 1 d . . .
C100 C 0.2490(3) 0.80044(15) 0.01811(12) 0.0321(6) Uani 1 1 d . . .
C101 C 0.2074(2) 0.7128(2) 0.25602(15) 0.0328(8) Uani 1 1 d . . .
C102 C 0.4533(2) 0.76241(18) 0.09503(15) 0.0253(7) Uani 1 1 d . . .
C103 C 0.42468(19) 0.79120(17) 0.14488(14) 0.0235(7) Uani 1 1 d . . .
C104 C 0.3284(2) 0.82015(18) 0.04978(15) 0.0265(7) Uani 1 1 d . . .
C105 C 0.1725(2) 0.81777(18) 0.05124(17) 0.0316(8) Uani 1 1 d . . .
C106 C 0.2072(2) 0.81806(19) 0.19942(16) 0.0309(8) Uani 1 1 d . . .
C107 C 0.02480(19) 0.64529(19) 0.14465(15) 0.0267(7) Uani 1 1 d . . .
C108 C 0.02252(19) 0.6852(2) 0.09697(15) 0.0275(8) Uani 1 1 d . . .
C109 C 0.4095(2) 0.6269(2) 0.22285(14) 0.0293(7) Uani 1 1 d . . .
C110 C 0.0819(2) 0.5876(2) 0.04367(15) 0.0295(8) Uani 1 1 d . . .
C111 C 0.33450(15) 0.99255(18) -0.09232(15) 0.0339(11) Uiso 0.70 1 d PG A 1
H11A H 0.3964 0.9835 -0.0944 0.041 Uiso 0.70 1 calc PR A 1
C112 C 0.27576(19) 0.93868(15) -0.08074(15) 0.0358(11) Uiso 0.70 1 d PG A 1
H11B H 0.2975 0.8928 -0.0749 0.043 Uiso 0.70 1 calc PR A 1
C113 C 0.18514(18) 0.95189(15) -0.07768(15) 0.0332(11) Uiso 0.70 1 d PG A 1
H11C H 0.1450 0.9151 -0.0698 0.040 Uiso 0.70 1 calc PR A 1
C114 C 0.15326(15) 1.01897(17) -0.08620(16) 0.0304(11) Uiso 0.70 1 d PG A 1
H11D H 0.0913 1.0280 -0.0841 0.037 Uiso 0.70 1 calc PR A 1
C115 C 0.2120(2) 1.07283(14) -0.09778(14) 0.0288(10) Uiso 0.70 1 d PG A 1
H11E H 0.1902 1.1187 -0.1036 0.035 Uiso 0.70 1 calc PR A 1
C116 C 0.30262(18) 1.05963(16) -0.10084(13) 0.0303(10) Uiso 0.70 1 d PG A 1
H11F H 0.3428 1.0964 -0.1088 0.036 Uiso 0.70 1 calc PR A 1
C117 C 0.2785(4) 0.9695(3) -0.0870(3) 0.036(3) Uiso 0.30 1 d PG B 2
C118 C 0.1871(4) 0.9769(3) -0.0816(3) 0.031(2) Uiso 0.30 1 d PG B 2
H11G H 0.1517 0.9381 -0.0714 0.037 Uiso 0.30 1 calc PR B 2
C119 C 0.1475(3) 1.0412(4) -0.0912(4) 0.025(2) Uiso 0.30 1 d PG B 2
H11H H 0.0851 1.0462 -0.0875 0.030 Uiso 0.30 1 calc PR B 2
C120 C 0.1993(5) 1.0980(3) -0.1062(3) 0.045(3) Uiso 0.30 1 d PG B 2
H12B H 0.1723 1.1419 -0.1127 0.054 Uiso 0.30 1 calc PR B 2
C121 C 0.2907(4) 1.0906(3) -0.1115(3) 0.026(2) Uiso 0.30 1 d PG B 2
H12C H 0.3261 1.1294 -0.1217 0.032 Uiso 0.30 1 calc PR B 2
C122 C 0.3303(3) 1.0263(4) -0.1019(3) 0.0169(18) Uiso 0.30 1 d PG B 2
H12D H 0.3928 1.0212 -0.1056 0.020 Uiso 0.30 1 calc PR B 2
Cl1 Cl 0.3321(2) 0.89452(18) -0.07565(14) 0.0467(7) Uiso 0.30 1 d P B 2

loop_
_atom_site_aniso_label
_atom_site_aniso_U_11
_atom_site_aniso_U_22
_atom_site_aniso_U_33
_atom_site_aniso_U_23
_atom_site_aniso_U_13
_atom_site_aniso_U_12
Zn1 0.01392(12) 0.01541(12) 0.01245(12) 0.00003(10) -0.00015(13) -0.00042(14)
N1 0.0159(10) 0.0175(11) 0.0110(12) 0.0014(9) 0.0002(9) -0.0014(8)
N2 0.0134(9) 0.0161(9) 0.0148(9) -0.0009(7) 0.0007(11) -0.0012(10)
N3 0.0151(10) 0.0166(11) 0.0152(13) -0.0002(10) -0.0013(9) -0.0012(8)
N4 0.0178(11) 0.0154(9) 0.0149(9) 0.0003(7) 0.0001(10) -0.0016(10)
N5 0.0133(9) 0.0181(9) 0.0151(9) -0.0008(7) -0.0006(11) -0.0020(11)
N6 0.0360(12) 0.0201(10) 0.0235(11) 0.0005(9) 0.0041(15) -0.0006(13)
C1 0.0153(12) 0.0158(13) 0.0166(14) -0.0019(11) 0.0032(10) -0.0019(10)
C2 0.0177(13) 0.0182(14) 0.0199(15) -0.0011(11) 0.0030(10) -0.0019(10)
C3 0.0129(12) 0.0227(14) 0.0194(14) -0.0010(11) -0.0016(10) 0.0003(10)
C4 0.0159(12) 0.0153(12) 0.0146(13) -0.0002(12) -0.0001(10) -0.0002(11)
C5 0.0161(12) 0.0154(13) 0.0153(14) -0.0023(11) -0.0017(10) 0.0012(10)
C6 0.0168(12) 0.0154(13) 0.0135(14) -0.0014(11) 0.0009(10) 0.0026(10)
C7 0.0205(13) 0.0214(15) 0.0165(15) 0.0028(12) -0.0024(11) -0.0003(11)
C8 0.0191(12) 0.0188(14) 0.0139(14) 0.0011(12) -0.0006(10) -0.0014(11)
C9 0.0172(12) 0.0185(14) 0.0136(15) -0.0020(11) 0.0013(11) -0.0011(11)
C10 0.0187(13) 0.0140(13) 0.0142(14) -0.0021(11) 0.0009(10) -0.0007(10)
C11 0.0130(12) 0.0199(15) 0.0157(14) -0.0035(11) 0.0007(10) -0.0001(10)
C12 0.0135(12) 0.0236(15) 0.0201(14) -0.0025(12) -0.0001(10) -0.0008(11)
C13 0.0147(12) 0.0194(13) 0.0207(14) -0.0016(12) -0.0013(11) 0.0002(10)
C14 0.0186(13) 0.0144(13) 0.0152(14) -0.0017(11) -0.0040(10) -0.0009(10)
C15 0.0168(13) 0.0160(13) 0.0156(14) -0.0024(11) -0.0024(10) 0.0009(10)
C16 0.0204(14) 0.0147(13) 0.0134(14) 0.0011(11) -0.0014(11) 0.0005(10)
C17 0.0198(13) 0.0176(14) 0.0159(14) 0.0006(11) -0.0003(11) 0.0002(11)
C18 0.0219(13) 0.0186(13) 0.0131(13) 0.0017(10) 0.0013(10) -0.0006(10)
C19 0.0201(13) 0.0141(13) 0.0157(14) -0.0017(11) -0.0007(11) 0.0009(10)
C20 0.0173(13) 0.0158(13) 0.0153(14) -0.0001(11) 0.0035(11) -0.0025(10)
C21 0.0131(12) 0.0226(14) 0.0162(13) 0.0036(11) 0.0005(10) -0.0020(10)
C22 0.0226(14) 0.0287(16) 0.0181(14) 0.0015(12) 0.0003(11) 0.0027(12)
C23 0.0229(15) 0.044(2) 0.0318(18) 0.0058(15) 0.0013(13) 0.0133(14)
C24 0.0210(14) 0.049(2) 0.0238(16) 0.0118(15) -0.0021(12) 0.0047(14)
C25 0.0209(14) 0.0377(18) 0.0194(15) 0.0021(14) -0.0029(11) -0.0058(13)
C26 0.0209(14) 0.0281(16) 0.0175(15) 0.0018(12) -0.0002(11) -0.0034(12)
C27 0.0148(12) 0.0241(15) 0.0139(13) 0.0028(11) -0.0010(10) 0.0023(11)
C28 0.0254(15) 0.0279(17) 0.0210(15) -0.0007(13) 0.0023(12) 0.0003(12)
C29 0.0356(18) 0.0340(18) 0.0215(16) 0.0017(14) 0.0087(13) 0.0066(15)
C30 0.0228(14) 0.0366(18) 0.0259(17) 0.0138(14) 0.0050(12) 0.0009(13)
C31 0.0289(16) 0.0352(18) 0.0267(17) 0.0055(14) -0.0049(13) -0.0130(14)
C32 0.0259(14) 0.0288(16) 0.0170(14) -0.0006(12) 0.0011(12) -0.0066(12)
C33 0.0162(13) 0.0189(13) 0.0205(15) 0.0032(11) -0.0001(11) -0.0014(10)
C34 0.0258(15) 0.0270(15) 0.0244(15) -0.0001(12) -0.0015(12) 0.0044(12)
C35 0.0291(16) 0.0314(17) 0.0338(18) 0.0066(14) 0.0006(13) 0.0088(13)
C36 0.0223(15) 0.048(2) 0.0351(19) 0.0195(16) -0.0072(14) 0.0009(14)
C37 0.0248(15) 0.040(2) 0.0224(18) 0.0072(16) -0.0083(13) -0.0074(14)
C38 0.0200(14) 0.0270(16) 0.0194(16) 0.0019(13) -0.0005(12) -0.0020(12)
C39 0.0153(12) 0.0216(14) 0.0163(14) 0.0033(11) 0.0011(10) -0.0011(11)
C40 0.0298(15) 0.0231(14) 0.0235(15) -0.0037(12) 0.0088(12) -0.0022(12)
C41 0.0336(17) 0.0257(15) 0.0305(17) 0.0015(13) 0.0053(13) -0.0079(13)
C42 0.0236(15) 0.0354(18) 0.0289(17) 0.0095(14) 0.0084(13) -0.0006(13)
C43 0.0269(16) 0.0313(18) 0.0241(18) 0.0078(15) 0.0093(13) 0.0066(14)
C44 0.0245(15) 0.0240(16) 0.0222(17) 0.0042(13) 0.0065(13) 0.0036(12)
C45 0.0204(14) 0.0277(17) 0.0202(16) -0.0048(14) -0.0021(12) -0.0001(13)
C46 0.0203(14) 0.0208(16) 0.0227(17) -0.0052(14) 0.0087(12) -0.0018(12)
C47 0.0294(13) 0.0177(11) 0.0177(11) -0.0003(9) 0.0032(16) 0.0015(13)
C48 0.0359(17) 0.0203(12) 0.0215(13) -0.0023(10) 0.0015(14) -0.0025(13)
C49 0.0474(18) 0.0206(13) 0.0385(16) 0.0019(12) 0.001(2) -0.0060(17)
C50 0.052(2) 0.0262(16) 0.0346(19) 0.0056(15) -0.0094(16) 0.0017(15)
C51 0.0348(17) 0.049(2) 0.0171(17) 0.0065(16) 0.0073(13) -0.0086(15)
C52 0.0192(14) 0.037(2) 0.0310(19) -0.0051(16) 0.0112(13) -0.0046(13)
C53 0.0372(19) 0.0348(15) 0.0340(16) 0.0239(13) 0.0045(16) 0.0048(16)
C54 0.0327(16) 0.046(2) 0.0215(18) 0.0080(16) -0.0082(14) -0.0042(15)
C55 0.0423(19) 0.0221(17) 0.031(2) -0.0050(15) -0.0151(15) -0.0031(14)
C56 0.0387(19) 0.0273(18) 0.040(2) 0.0127(17) -0.0062(16) 0.0072(15)
C57 0.0272(17) 0.042(2) 0.0288(19) -0.0069(17) 0.0038(14) 0.0088(15)
C58 0.0493(19) 0.0373(15) 0.0152(12) 0.0127(11) -0.0052(17) -0.0103(17)
C59 0.0350(18) 0.0268(19) 0.042(2) -0.0171(17) -0.0099(16) 0.0065(15)
C60 0.0420(16) 0.0405(16) 0.0132(11) 0.0125(11) -0.0066(17) -0.0170(19)
C61 0.0240(16) 0.0366(19) 0.0187(17) -0.0091(15) -0.0043(12) -0.0081(14)
C62 0.045(2) 0.0152(16) 0.058(3) 0.0103(17) -0.0038(19) 0.0036(14)
C63 0.0326(18) 0.048(2) 0.0201(18) 0.0032(17) -0.0104(14) 0.0016(17)
C64 0.0254(16) 0.047(2) 0.030(2) -0.0203(18) 0.0054(14) 0.0063(15)
C65 0.042(2) 0.038(2) 0.0131(16) 0.0022(15) 0.0065(14) -0.0049(16)
C66 0.0133(13) 0.0346(18) 0.0206(16) 0.0006(14) -0.0067(11) -0.0003(12)
C67 0.0212(15) 0.041(2) 0.031(2) -0.0049(16) 0.0071(14) 0.0024(14)
C68 0.0264(16) 0.048(2) 0.0220(18) 0.0017(17) -0.0112(14) 0.0087(16)
C69 0.0193(14) 0.0305(18) 0.0351(19) -0.0034(15) -0.0036(13) -0.0121(13)
C70 0.0285(17) 0.0304(18) 0.038(2) -0.0118(16) -0.0047(14) 0.0163(14)
C71 0.0349(18) 0.0220(17) 0.050(2) -0.0113(17) -0.0116(16) 0.0163(14)
C72 0.0314(17) 0.063(3) 0.0199(17) 0.0078(18) 0.0119(13) -0.0188(18)
C73 0.0147(13) 0.0334(18) 0.0231(17) -0.0096(14) -0.0033(11) -0.0059(12)
C74 0.0396(18) 0.0266(18) 0.037(2) 0.0203(16) 0.0040(16) -0.0086(15)
C75 0.0127(13) 0.0360(19) 0.0270(18) 0.0012(14) -0.0039(12) 0.0065(12)
C76 0.0202(14) 0.0257(16) 0.034(2) -0.0002(14) 0.0014(13) -0.0113(12)
C77 0.0305(17) 0.0241(18) 0.046(2) -0.0083(17) 0.0008(15) -0.0083(14)
C78 0.0246(15) 0.0318(18) 0.037(2) 0.0161(16) -0.0111(14) 0.0047(13)
C79 0.0408(19) 0.0184(16) 0.042(2) 0.0053(16) 0.0008(16) -0.0062(14)
C80 0.0354(16) 0.0383(19) 0.0164(16) 0.0009(15) -0.0103(14) -0.0083(14)
C81 0.0290(16) 0.0312(18) 0.0272(18) 0.0080(15) 0.0065(13) -0.0128(14)
C82 0.0332(17) 0.0352(19) 0.0202(17) 0.0005(15) 0.0166(14) -0.0058(15)
C83 0.0321(17) 0.0197(16) 0.037(2) -0.0075(15) -0.0083(15) 0.0081(13)
C84 0.0327(18) 0.0195(17) 0.037(2) 0.0034(15) 0.0021(15) -0.0027(13)
C85 0.0433(19) 0.040(2) 0.0149(16) -0.0093(17) 0.0097(13) -0.0137(18)
C86 0.0393(18) 0.0338(18) 0.0130(15) -0.0056(16) -0.0076(12) 0.0003(16)
C87 0.0104(12) 0.0316(17) 0.0285(18) -0.0053(14) -0.0037(12) 0.0028(11)
C88 0.0207(14) 0.0277(16) 0.0192(16) -0.0054(13) -0.0047(12) 0.0007(12)
C89 0.0278(16) 0.0283(18) 0.0258(18) -0.0129(15) -0.0038(13) 0.0035(13)
C90 0.0186(14) 0.0279(16) 0.0287(18) 0.0002(14) -0.0075(12) 0.0076(12)
C91 0.0310(18) 0.0213(17) 0.042(2) 0.0012(16) -0.0010(16) 0.0082(14)
C92 0.0225(15) 0.0280(18) 0.0214(17) 0.0086(14) 0.0082(13) -0.0046(13)
C93 0.0098(12) 0.0319(17) 0.0267(17) -0.0033(14) 0.0009(11) -0.0020(12)
C94 0.0219(15) 0.0281(18) 0.0302(19) 0.0052(15) -0.0070(13) 0.0093(13)
C95 0.0194(15) 0.040(2) 0.033(2) -0.0046(17) 0.0029(14) 0.0125(14)
C96 0.0146(14) 0.047(2) 0.0258(19) -0.0010(16) -0.0085(13) -0.0008(14)
C97 0.0256(16) 0.043(2) 0.0213(18) -0.0130(15) 0.0002(12) 0.0067(14)
C98 0.0176(14) 0.045(2) 0.0288(19) -0.0101(16) 0.0096(13) -0.0025(14)
C99 0.0253(16) 0.0207(16) 0.045(2) -0.0028(16) 0.0013(15) -0.0066(13)
C100 0.0324(15) 0.0312(14) 0.0327(15) 0.0198(12) -0.0001(18) 0.0067(18)
C101 0.0395(17) 0.045(2) 0.0145(16) -0.0061(16) 0.0088(14) -0.0066(15)
C102 0.0160(14) 0.0299(17) 0.0301(18) 0.0019(14) 0.0063(12) -0.0087(12)
C103 0.0162(13) 0.0231(16) 0.0311(19) -0.0026(14) -0.0012(12) -0.0064(11)
C104 0.0308(16) 0.0214(17) 0.0274(19) 0.0092(14) 0.0078(14) -0.0046(13)
C105 0.0304(17) 0.0216(17) 0.043(2) 0.0120(16) -0.0021(15) 0.0068(14)
C106 0.0333(17) 0.0302(19) 0.029(2) -0.0120(16) 0.0009(14) 0.0043(14)
C107 0.0133(13) 0.0384(19) 0.0283(18) 0.0040(15) 0.0011(12) -0.0047(12)
C108 0.0097(13) 0.0388(19) 0.0341(19) 0.0026(16) -0.0045(12) 0.0001(12)
C109 0.0245(14) 0.0421(19) 0.0214(16) 0.0058(16) -0.0120(12) 0.0013(15)
C110 0.0182(14) 0.046(2) 0.0248(18) -0.0095(16) -0.0037(13) -0.0100(14)

loop_
_atom_type_symbol
_atom_type_description
_atom_type_scat_dispersion_real
_atom_type_scat_dispersion_imag
_atom_type_scat_source
C C 0.0033 0.0016 'International Tables Vol C Tables 4.2.6.8 and 6.1.1.4'
H H 0.0000 0.0000 'International Tables Vol C Tables 4.2.6.8 and 6.1.1.4'
N N 0.0061 0.0033 'International Tables Vol C Tables 4.2.6.8 and 6.1.1.4'
Cl Cl 0.1484 0.1585 'International Tables Vol C Tables 4.2.6.8 and 6.1.1.4'
Zn Zn 0.2839 1.4301 'International Tables Vol C Tables 4.2.6.8 and 6.1.1.4'

loop_
_geom_angle_atom_site_label_1
_geom_angle_atom_site_label_2
_geom_angle_atom_site_label_3
_geom_angle
N1 Zn1 N3 158.67(7)
N1 Zn1 N4 88.85(9)
N3 Zn1 N4 88.08(9)
N1 Zn1 N2 87.67(9)
N3 Zn1 N2 87.70(10)
N4 Zn1 N2 159.07(8)
N1 Zn1 N5 99.48(9)
N3 Zn1 N5 101.84(9)
N4 Zn1 N5 99.85(7)
N2 Zn1 N5 101.08(7)
C4 N1 C1 106.4(2)
C4 N1 Zn1 127.36(19)
C1 N1 Zn1 126.26(19)
C6 N2 C9 106.28(19)
C6 N2 Zn1 126.34(19)
C9 N2 Zn1 125.48(19)
C11 N3 C14 106.4(2)
C11 N3 Zn1 126.53(19)
C14 N3 Zn1 127.0(2)
C19 N4 C16 106.4(2)
C19 N4 Zn1 126.74(19)
C16 N4 Zn1 126.88(19)
C45 N5 C46 109.18(18)
C45 N5 C47 112.6(2)
C46 N5 C47 111.2(2)
C45 N5 Zn1 108.37(18)
C46 N5 Zn1 108.02(17)
C47 N5 Zn1 107.26(14)
C48 N6 C49 110.4(2)
C48 N6 C50 111.2(3)
C49 N6 C50 108.4(3)
N1 C1 C20 125.7(2)
N1 C1 C2 109.7(3)
C20 C1 C2 124.5(3)
C3 C2 C1 107.2(3)
C2 C3 C4 107.5(3)
N1 C4 C5 125.7(2)
N1 C4 C3 109.2(2)
C5 C4 C3 125.0(3)
C4 C5 C6 125.2(3)
C4 C5 C21 117.9(2)
C6 C5 C21 116.9(3)
N2 C6 C5 125.2(3)
N2 C6 C7 109.7(2)
C5 C6 C7 125.0(3)
C8 C7 C6 107.2(3)
C7 C8 C9 106.7(3)
N2 C9 C10 125.1(3)
N2 C9 C8 110.0(2)
C10 C9 C8 124.8(3)
C9 C10 C11 125.2(3)
C9 C10 C27 117.9(3)
C11 C10 C27 116.8(2)
N3 C11 C10 125.9(2)
N3 C11 C12 109.9(3)
C10 C11 C12 124.2(3)
C13 C12 C11 106.7(3)
C12 C13 C14 107.6(2)
N3 C14 C15 126.1(3)
N3 C14 C13 109.3(3)
C15 C14 C13 124.6(3)
C14 C15 C16 124.5(3)
C14 C15 C33 117.9(2)
C16 C15 C33 117.6(3)
N4 C16 C15 126.4(3)
N4 C16 C17 109.7(2)
C15 C16 C17 123.8(3)
C18 C17 C16 106.9(3)
C17 C18 C19 107.2(3)
N4 C19 C20 125.4(3)
N4 C19 C18 109.8(2)
C20 C19 C18 124.7(3)
C19 C20 C1 125.8(3)
C19 C20 C39 116.8(3)
C1 C20 C39 117.3(2)
C26 C21 C22 118.6(3)
C26 C21 C5 121.3(3)
C22 C21 C5 120.2(3)
C23 C22 C21 120.5(3)
C24 C23 C22 120.1(3)
C25 C24 C23 119.8(3)
C24 C25 C26 120.0(3)
C25 C26 C21 121.0(3)
C32 C27 C28 118.4(3)
C32 C27 C10 119.4(3)
C28 C27 C10 122.2(3)
C29 C28 C27 120.1(3)
C30 C29 C28 120.9(3)
C31 C30 C29 119.5(3)
C30 C31 C32 119.9(3)
C31 C32 C27 121.1(3)
C38 C33 C34 119.2(3)
C38 C33 C15 119.3(3)
C34 C33 C15 121.4(3)
C35 C34 C33 120.3(3)
C36 C35 C34 119.7(3)
C35 C36 C37 120.5(3)
C36 C37 C38 119.5(3)
C33 C38 C37 120.8(3)
C44 C39 C40 118.6(3)
C44 C39 C20 120.0(3)
C40 C39 C20 121.3(3)
C41 C40 C39 120.3(3)
C42 C41 C40 120.1(3)
C43 C42 C41 120.0(3)
C42 C43 C44 120.5(3)
C39 C44 C43 120.4(3)
N5 C47 C48 116.8(2)
N6 C48 C47 110.0(2)
C72 C51 C58 119.6(4)
C72 C51 C101 119.6(4)
C58 C51 C101 109.1(3)
C67 C52 C107 121.4(4)
C67 C52 C72 120.0(3)
C107 C52 C72 106.2(3)
C58 C53 C56 122.7(4)
C58 C53 C74 119.5(3)
C56 C53 C74 106.4(3)
C109 C54 C80 119.2(3)
C109 C54 C58 121.3(4)
C80 C54 C58 107.4(3)
C59 C55 C61 121.2(4)
C59 C55 C77 120.2(4)
C61 C55 C77 106.6(3)
C78 C56 C62 118.6(4)
C78 C56 C53 120.2(4)
C62 C56 C53 109.7(3)
C98 C57 C70 119.3(4)
C98 C57 C64 121.1(4)
C70 C57 C64 108.1(3)
C53 C58 C51 121.5(3)
C53 C58 C54 117.4(4)
C51 C58 C54 108.6(3)
C55 C59 C64 119.7(4)
C55 C59 C71 118.9(4)
C64 C59 C71 109.2(3)
C100 C60 C65 120.9(3)
C100 C60 C63 119.4(4)
C65 C60 C63 107.7(3)
C86 C61 C55 120.1(3)
C86 C61 C110 118.6(3)
C55 C61 C110 109.2(3)
C71 C62 C56 122.0(4)
C71 C62 C79 118.9(4)
C56 C62 C79 107.3(4)
C68 C63 C86 119.8(4)
C68 C63 C60 119.5(4)
C86 C63 C60 108.8(3)
C85 C64 C59 121.2(3)
C85 C64 C57 119.0(4)
C59 C64 C57 108.2(4)
C82 C65 C60 119.4(3)
C82 C65 C85 120.6(4)
C60 C65 C85 108.4(3)
C73 C66 C87 120.2(3)
C73 C66 C109 119.5(3)
C87 C66 C109 108.2(3)
C52 C67 C95 119.9(4)
C52 C67 C97 120.7(3)
C95 C67 C97 107.6(3)
C63 C68 C96 119.1(4)
C63 C68 C94 120.8(4)
C96 C68 C94 108.4(3)
C76 C69 C77 120.4(3)
C76 C69 C110 119.8(3)
C77 C69 C110 107.8(3)
C90 C70 C57 121.4(3)
C90 C70 C71 117.3(4)
C57 C70 C71 108.6(3)
C62 C71 C59 121.6(4)
C62 C71 C70 120.1(4)
C59 C71 C70 105.9(4)
C51 C72 C81 120.4(4)
C51 C72 C52 119.4(4)
C81 C72 C52 108.6(3)
C66 C73 C88 119.0(3)
C66 C73 C103 119.8(3)
C88 C73 C103 108.9(3)
C81 C74 C79 121.7(4)
C81 C74 C53 117.9(4)
C79 C74 C53 108.6(3)
C95 C75 C94 118.6(3)
C95 C75 C108 120.7(3)
C94 C75 C108 109.1(3)
C69 C76 C107 120.2(3)
C69 C76 C81 119.2(3)
C107 C76 C81 108.1(3)
C79 C77 C69 119.8(4)
C79 C77 C55 119.7(3)
C69 C77 C55 108.2(3)
C56 C78 C90 121.8(4)
C56 C78 C109 118.2(3)
C90 C78 C109 107.1(3)
C77 C79 C74 120.5(4)
C77 C79 C62 120.7(4)
C74 C79 C62 108.0(4)
C88 C80 C54 121.3(3)
C88 C80 C101 118.2(4)
C54 C80 C101 108.2(3)
C74 C81 C72 121.1(3)
C74 C81 C76 118.5(3)
C72 C81 C76 107.6(3)
C65 C82 C92 121.0(3)
C65 C82 C98 119.6(3)
C92 C82 C98 107.0(3)
C91 C83 C106 121.5(3)
C91 C83 C95 120.6(3)
C106 C83 C95 106.1(3)
C99 C84 C104 119.5(3)
C99 C84 C91 119.8(4)
C104 C84 C91 108.6(4)
C64 C85 C65 120.4(3)
C64 C85 C86 119.4(4)
C65 C85 C86 107.4(4)
C61 C86 C63 122.0(3)
C61 C86 C85 118.5(4)
C63 C86 C85 107.7(4)
C93 C87 C90 119.7(3)
C93 C87 C66 119.6(3)
C90 C87 C66 108.6(3)
C80 C88 C73 120.0(3)
C80 C88 C89 119.8(3)
C73 C88 C89 108.9(3)
C106 C89 C88 121.8(4)
C106 C89 C99 120.1(4)
C88 C89 C99 106.4(3)
C70 C90 C78 120.2(3)
C70 C90 C87 118.6(3)
C78 C90 C87 109.3(3)
C83 C91 C105 120.8(3)
C83 C91 C84 119.8(4)
C105 C91 C84 107.4(4)
C104 C92 C82 121.2(3)
C104 C92 C102 119.0(3)
C82 C92 C102 108.0(3)
C87 C93 C98 119.5(3)
C87 C93 C102 120.8(3)
C98 C93 C102 107.9(3)
C105 C94 C75 121.4(3)
C105 C94 C68 119.5(3)
C75 C94 C68 106.9(3)
C75 C95 C67 120.0(4)
C75 C95 C83 118.8(3)
C67 C95 C83 108.9(3)
C110 C96 C108 119.6(4)
C110 C96 C68 121.2(3)
C108 C96 C68 107.1(3)
C101 C97 C106 121.9(3)
C101 C97 C67 117.8(3)
C106 C97 C67 108.4(3)
C57 C98 C93 121.5(4)
C57 C98 C82 119.2(3)
C93 C98 C82 107.4(3)
C84 C99 C103 120.2(3)
C84 C99 C89 119.7(3)
C103 C99 C89 108.3(3)
C60 C100 C105 121.2(4)
C60 C100 C104 119.7(3)
C105 C100 C104 107.0(3)
C97 C101 C51 122.5(3)
C97 C101 C80 119.1(4)
C51 C101 C80 106.7(4)
C103 C102 C93 119.6(3)
C103 C102 C92 118.5(3)
C93 C102 C92 109.6(3)
C102 C103 C73 120.0(3)
C102 C103 C99 120.6(3)
C73 C103 C99 107.5(3)
C92 C104 C84 122.1(3)
C92 C104 C100 117.8(3)
C84 C104 C100 107.7(3)
C94 C105 C91 119.9(4)
C94 C105 C100 119.5(3)
C91 C105 C100 109.3(3)
C89 C106 C97 119.2(4)
C89 C106 C83 119.2(4)
C97 C106 C83 109.0(3)
C108 C107 C52 119.5(3)
C108 C107 C76 119.5(3)
C52 C107 C76 109.4(3)
C107 C108 C96 120.4(3)
C107 C108 C75 118.5(3)
C96 C108 C75 108.6(3)
C54 C109 C66 121.1(4)
C54 C109 C78 120.1(3)
C66 C109 C78 106.7(3)
C96 C110 C69 120.5(3)
C96 C110 C61 119.2(3)
C69 C110 C61 108.2(3)
C112 C111 C116 120.0
C111 C112 C113 120.0
C114 C113 C112 120.0
C113 C114 C115 120.0
C116 C115 C114 120.0
C115 C116 C111 120.0
C118 C117 C122 120.0
C118 C117 Cl1 123.4(4)
C122 C117 Cl1 116.6(4)
C119 C118 C117 120.0
C118 C119 C120 120.0
C119 C120 C121 120.0
C122 C121 C120 120.0
C121 C122 C117 120.0

loop_
_geom_bond_atom_site_label_1
_geom_bond_atom_site_label_2
_geom_bond_distance
Zn1 N1 2.072(2)
Zn1 N3 2.079(2)
Zn1 N4 2.084(2)
Zn1 N2 2.0923(19)
Zn1 N5 2.1903(19)
N1 C4 1.380(4)
N1 C1 1.384(4)
N2 C6 1.373(4)
N2 C9 1.379(4)
N3 C11 1.367(4)
N3 C14 1.382(4)
N4 C19 1.370(4)
N4 C16 1.373(4)
N5 C45 1.477(4)
N5 C46 1.478(4)
N5 C47 1.484(3)
N6 C48 1.460(3)
N6 C49 1.463(3)
N6 C50 1.468(4)
C1 C20 1.404(4)
C1 C2 1.442(4)
C2 C3 1.348(4)
C3 C4 1.451(4)
C4 C5 1.395(4)
C5 C6 1.412(4)
C5 C21 1.508(4)
C6 C7 1.448(4)
C7 C8 1.358(4)
C8 C9 1.444(4)
C9 C10 1.397(4)
C10 C11 1.407(4)
C10 C27 1.496(4)
C11 C12 1.450(4)
C12 C13 1.348(4)
C13 C14 1.440(4)
C14 C15 1.402(4)
C15 C16 1.403(4)
C15 C33 1.505(4)
C16 C17 1.449(4)
C17 C18 1.348(4)
C18 C19 1.445(4)
C19 C20 1.403(4)
C20 C39 1.495(4)
C21 C26 1.389(4)
C21 C22 1.395(4)
C22 C23 1.388(4)
C23 C24 1.385(5)
C24 C25 1.384(5)
C25 C26 1.384(4)
C27 C32 1.394(4)
C27 C28 1.398(4)
C28 C29 1.391(5)
C29 C30 1.382(5)
C30 C31 1.382(5)
C31 C32 1.394(4)
C33 C38 1.384(4)
C33 C34 1.400(4)
C34 C35 1.395(4)
C35 C36 1.386(5)
C36 C37 1.389(5)
C37 C38 1.397(5)
C39 C44 1.392(4)
C39 C40 1.402(4)
C40 C41 1.393(4)
C41 C42 1.386(5)
C42 C43 1.370(5)
C43 C44 1.397(5)
C47 C48 1.532(3)
C51 C72 1.381(5)
C51 C58 1.423(5)
C51 C101 1.441(5)
C52 C67 1.369(5)
C52 C107 1.450(5)
C52 C72 1.487(6)
C53 C58 1.387(5)
C53 C56 1.438(5)
C53 C74 1.489(5)
C54 C109 1.365(5)
C54 C80 1.431(5)
C54 C58 1.469(5)
C55 C59 1.370(5)
C55 C61 1.434(5)
C55 C77 1.494(6)
C56 C78 1.385(5)
C56 C62 1.432(6)
C57 C98 1.362(6)
C57 C70 1.418(6)
C57 C64 1.485(5)
C59 C64 1.420(6)
C59 C71 1.472(5)
C60 C100 1.390(4)
C60 C65 1.437(6)
C60 C63 1.466(5)
C61 C86 1.398(5)
C61 C110 1.455(5)
C62 C71 1.368(6)
C62 C79 1.480(5)
C63 C68 1.372(5)
C63 C86 1.436(6)
C64 C85 1.388(6)
C65 C82 1.369(5)
C65 C85 1.466(5)
C66 C73 1.398(5)
C66 C87 1.449(5)
C66 C109 1.465(5)
C67 C95 1.420(6)
C67 C97 1.480(5)
C68 C96 1.472(6)
C68 C94 1.475(6)
C69 C76 1.388(5)
C69 C77 1.445(5)
C69 C110 1.451(5)
C70 C90 1.407(5)
C70 C71 1.498(5)
C72 C81 1.454(6)
C73 C88 1.443(4)
C73 C103 1.446(5)
C74 C81 1.380(5)
C74 C79 1.416(6)
C75 C95 1.399(5)
C75 C94 1.447(5)
C75 C108 1.454(5)
C76 C107 1.453(5)
C76 C81 1.458(5)
C77 C79 1.356(6)
C78 C90 1.440(5)
C78 C109 1.502(6)
C80 C88 1.395(5)
C80 C101 1.486(4)
C82 C92 1.433(5)
C82 C98 1.510(6)
C83 C91 1.353(6)
C83 C106 1.464(5)
C83 C95 1.484(5)
C84 C99 1.369(5)
C84 C104 1.424(5)
C84 C91 1.470(4)
C85 C86 1.469(4)
C87 C93 1.394(5)
C87 C90 1.443(5)
C88 C89 1.445(5)
C89 C106 1.362(4)
C89 C99 1.488(5)
C91 C105 1.423(6)
C92 C104 1.391(5)
C92 C102 1.449(5)
C93 C98 1.438(5)
C93 C102 1.439(5)
C94 C105 1.384(5)
C96 C110 1.386(5)
C96 C108 1.451(5)
C97 C101 1.383(5)
C97 C106 1.419(5)
C99 C103 1.449(5)
C100 C105 1.448(5)
C100 C104 1.474(5)
C102 C103 1.406(5)
C107 C108 1.396(5)
C111 C112 1.3900
C111 C116 1.3900
C112 C113 1.3900
C113 C114 1.3900
C114 C115 1.3900
C115 C116 1.3900
C117 C118 1.3900
C117 C122 1.3900
C117 Cl1 1.672(6)
C118 C119 1.3900
C119 C120 1.3900
C120 C121 1.3900
C121 C122 1.3900

loop_
_geom_torsion_atom_site_label_1
_geom_torsion_atom_site_label_2
_geom_torsion_atom_site_label_3
_geom_torsion_atom_site_label_4
_geom_torsion
N3 Zn1 N1 C4 88.6(3)
N4 Zn1 N1 C4 170.3(2)
N2 Zn1 N1 C4 11.0(2)
N5 Zn1 N1 C4 -89.9(2)
N3 Zn1 N1 C1 -91.5(3)
N4 Zn1 N1 C1 -9.8(2)
N2 Zn1 N1 C1 -169.2(2)
N5 Zn1 N1 C1 90.0(2)
N1 Zn1 N2 C6 -17.3(2)
N3 Zn1 N2 C6 -176.5(2)
N4 Zn1 N2 C6 -97.9(3)
N5 Zn1 N2 C6 81.9(2)
N1 Zn1 N2 C9 -179.4(2)
N3 Zn1 N2 C9 21.4(2)
N4 Zn1 N2 C9 100.0(3)
N5 Zn1 N2 C9 -80.2(2)
N1 Zn1 N3 C11 -91.8(3)
N4 Zn1 N3 C11 -173.7(2)
N2 Zn1 N3 C11 -14.2(2)
N5 Zn1 N3 C11 86.7(2)
N1 Zn1 N3 C14 90.2(3)
N4 Zn1 N3 C14 8.3(2)
N2 Zn1 N3 C14 167.8(2)
N5 Zn1 N3 C14 -91.3(2)
N1 Zn1 N4 C19 10.4(2)
N3 Zn1 N4 C19 169.3(2)
N2 Zn1 N4 C19 90.9(3)
N5 Zn1 N4 C19 -89.0(2)
N1 Zn1 N4 C16 -168.6(2)
N3 Zn1 N4 C16 -9.8(2)
N2 Zn1 N4 C16 -88.2(3)
N5 Zn1 N4 C16 91.9(2)
N1 Zn1 N5 C45 -147.44(18)
N3 Zn1 N5 C45 33.13(19)
N4 Zn1 N5 C45 -56.97(19)
N2 Zn1 N5 C45 123.09(19)
N1 Zn1 N5 C46 -29.27(19)
N3 Zn1 N5 C46 151.30(18)
N4 Zn1 N5 C46 61.21(19)
N2 Zn1 N5 C46 -118.73(19)
N1 Zn1 N5 C47 90.7(2)
N3 Zn1 N5 C47 -88.7(2)
N4 Zn1 N5 C47 -178.8(2)
N2 Zn1 N5 C47 1.2(2)
C4 N1 C1 C20 -176.1(3)
Zn1 N1 C1 C20 4.0(4)
C4 N1 C1 C2 0.3(3)
Zn1 N1 C1 C2 -179.59(19)
N1 C1 C2 C3 -0.8(3)
C20 C1 C2 C3 175.6(3)
C1 C2 C3 C4 1.0(3)
C1 N1 C4 C5 176.9(3)
Zn1 N1 C4 C5 -3.3(4)
C1 N1 C4 C3 0.3(3)
Zn1 N1 C4 C3 -179.79(19)
C2 C3 C4 N1 -0.9(3)
C2 C3 C4 C5 -177.4(3)
N1 C4 C5 C6 -4.1(5)
C3 C4 C5 C6 171.9(3)
N1 C4 C5 C21 176.7(3)
C3 C4 C5 C21 -7.3(4)
C9 N2 C6 C5 -178.3(3)
Zn1 N2 C6 C5 16.8(4)
C9 N2 C6 C7 1.5(3)
Zn1 N2 C6 C7 -163.39(18)
C4 C5 C6 N2 -3.3(5)
C21 C5 C6 N2 175.9(3)
C4 C5 C6 C7 177.0(3)
C21 C5 C6 C7 -3.8(4)
N2 C6 C7 C8 -0.2(4)
C5 C6 C7 C8 179.6(3)
C6 C7 C8 C9 -1.1(4)
C6 N2 C9 C10 176.9(3)
Zn1 N2 C9 C10 -18.1(4)
C6 N2 C9 C8 -2.2(3)
Zn1 N2 C9 C8 162.86(18)
C7 C8 C9 N2 2.1(4)
C7 C8 C9 C10 -177.0(3)
N2 C9 C10 C11 -1.2(5)
C8 C9 C10 C11 177.7(3)
N2 C9 C10 C27 -179.7(3)
C8 C9 C10 C27 -0.8(5)
C14 N3 C11 C10 -179.1(3)
Zn1 N3 C11 C10 2.6(4)
C14 N3 C11 C12 -0.8(3)
Zn1 N3 C11 C12 -179.07(19)
C9 C10 C11 N3 9.7(5)
C27 C10 C11 N3 -171.8(3)
C9 C10 C11 C12 -168.5(3)
C27 C10 C11 C12 10.0(4)
N3 C11 C12 C13 0.4(3)
C10 C11 C12 C13 178.8(3)
C11 C12 C13 C14 0.1(3)
C11 N3 C14 C15 179.1(3)
Zn1 N3 C14 C15 -2.6(4)
C11 N3 C14 C13 0.8(3)
Zn1 N3 C14 C13 179.11(18)
C12 C13 C14 N3 -0.5(3)
C12 C13 C14 C15 -178.9(3)
N3 C14 C15 C16 -6.0(5)
C13 C14 C15 C16 172.0(3)
N3 C14 C15 C33 175.0(3)
C13 C14 C15 C33 -6.9(4)
C19 N4 C16 C15 -173.6(3)
Zn1 N4 C16 C15 5.6(4)
C19 N4 C16 C17 2.2(3)
Zn1 N4 C16 C17 -178.51(18)
C14 C15 C16 N4 4.4(5)
C33 C15 C16 N4 -176.7(3)
C14 C15 C16 C17 -170.9(3)
C33 C15 C16 C17 8.1(4)
N4 C16 C17 C18 -1.6(4)
C15 C16 C17 C18 174.3(3)
C16 C17 C18 C19 0.3(4)
C16 N4 C19 C20 174.0(3)
Zn1 N4 C19 C20 -5.2(4)
C16 N4 C19 C18 -2.0(3)
Zn1 N4 C19 C18 178.72(18)
C17 C18 C19 N4 1.1(4)
C17 C18 C19 C20 -175.0(3)
N4 C19 C20 C1 -5.5(5)
C18 C19 C20 C1 170.0(3)
N4 C19 C20 C39 177.0(3)
C18 C19 C20 C39 -7.5(4)
N1 C1 C20 C19 6.1(5)
C2 C1 C20 C19 -169.7(3)
N1 C1 C20 C39 -176.4(3)
C2 C1 C20 C39 7.8(4)
C4 C5 C21 C26 116.1(3)
C6 C5 C21 C26 -63.2(4)
C4 C5 C21 C22 -64.4(4)
C6 C5 C21 C22 116.3(3)
C26 C21 C22 C23 -0.5(5)
C5 C21 C22 C23 180.0(3)
C21 C22 C23 C24 1.3(5)
C22 C23 C24 C25 -1.6(5)
C23 C24 C25 C26 1.0(5)
C24 C25 C26 C21 -0.1(5)
C22 C21 C26 C25 -0.1(4)
C5 C21 C26 C25 179.4(3)
C9 C10 C27 C32 -109.2(3)
C11 C10 C27 C32 72.2(4)
C9 C10 C27 C28 72.0(4)
C11 C10 C27 C28 -106.6(3)
C32 C27 C28 C29 -0.7(5)
C10 C27 C28 C29 178.1(3)
C27 C28 C29 C30 1.1(5)
C28 C29 C30 C31 -0.9(5)
C29 C30 C31 C32 0.4(5)
C30 C31 C32 C27 0.0(5)
C28 C27 C32 C31 0.2(5)
C10 C27 C32 C31 -178.6(3)
C14 C15 C33 C38 -112.0(3)
C16 C15 C33 C38 69.0(4)
C14 C15 C33 C34 67.2(4)
C16 C15 C33 C34 -111.8(3)
C38 C33 C34 C35 -0.6(5)
C15 C33 C34 C35 -179.9(3)
C33 C34 C35 C36 0.3(5)
C34 C35 C36 C37 -0.1(5)
C35 C36 C37 C38 0.2(5)
C34 C33 C38 C37 0.7(5)
C15 C33 C38 C37 180.0(3)
C36 C37 C38 C33 -0.5(5)
C19 C20 C39 C44 -103.2(3)
C1 C20 C39 C44 79.0(4)
C19 C20 C39 C40 74.3(4)
C1 C20 C39 C40 -103.5(3)
C44 C39 C40 C41 -0.2(5)
C20 C39 C40 C41 -177.7(3)
C39 C40 C41 C42 -1.0(5)
C40 C41 C42 C43 1.5(5)
C41 C42 C43 C44 -0.8(6)
C40 C39 C44 C43 0.9(5)
C20 C39 C44 C43 178.4(3)
C42 C43 C44 C39 -0.4(5)
C45 N5 C47 C48 63.6(4)
C46 N5 C47 C48 -59.3(4)
Zn1 N5 C47 C48 -177.2(2)
C49 N6 C48 C47 172.9(3)
C50 N6 C48 C47 -66.8(4)
N5 C47 C48 N6 -172.1(3)
C58 C53 C56 C78 0.9(5)
C74 C53 C56 C78 143.8(4)
C58 C53 C56 C62 -141.9(3)
C74 C53 C56 C62 1.0(3)
C56 C53 C58 C51 136.7(4)
C74 C53 C58 C51 -1.6(4)
C56 C53 C58 C54 -0.9(4)
C74 C53 C58 C54 -139.3(3)
C72 C51 C58 C53 2.1(5)
C101 C51 C58 C53 -140.8(3)
C72 C51 C58 C54 143.0(3)
C101 C51 C58 C54 0.1(3)
C109 C54 C58 C53 0.8(5)
C80 C54 C58 C53 142.9(3)
C109 C54 C58 C51 -141.9(4)
C80 C54 C58 C51 0.2(3)
C61 C55 C59 C64 0.0(7)
C77 C55 C59 C64 -137.7(4)
C61 C55 C59 C71 138.2(4)
C77 C55 C59 C71 0.5(6)
C59 C55 C61 C86 -0.4(6)
C77 C55 C61 C86 142.3(3)
C59 C55 C61 C110 -142.3(4)
C77 C55 C61 C110 0.3(4)
C78 C56 C62 C71 -1.4(5)
C53 C56 C62 C71 142.0(4)
C78 C56 C62 C79 -143.8(4)
C53 C56 C62 C79 -0.3(4)
C100 C60 C63 C68 0.1(5)
C65 C60 C63 C68 142.9(4)
C100 C60 C63 C86 -142.7(3)
C65 C60 C63 C86 0.1(3)
C55 C59 C64 C85 -0.4(6)
C71 C59 C64 C85 -142.2(3)
C55 C59 C64 C57 142.5(4)
C71 C59 C64 C57 0.7(4)
C98 C57 C64 C85 1.1(5)
C70 C57 C64 C85 144.0(3)
C98 C57 C64 C59 -142.7(4)
C70 C57 C64 C59 0.2(4)
C100 C60 C65 C82 -1.0(5)
C63 C60 C65 C82 -143.2(4)
C100 C60 C65 C85 142.4(3)
C63 C60 C65 C85 0.2(3)
C107 C52 C67 C95 1.1(5)
C72 C52 C67 C95 138.1(3)
C107 C52 C67 C97 -137.1(4)
C72 C52 C67 C97 -0.1(5)
C86 C63 C68 C96 -0.5(5)
C60 C63 C68 C96 -139.2(3)
C86 C63 C68 C94 138.3(4)
C60 C63 C68 C94 -0.5(5)
C98 C57 C70 C90 2.3(5)
C64 C57 C70 C90 -141.4(3)
C98 C57 C70 C71 142.7(3)
C64 C57 C70 C71 -1.0(4)
C56 C62 C71 C59 -137.0(4)
C79 C62 C71 C59 1.2(6)
C56 C62 C71 C70 -0.3(5)
C79 C62 C71 C70 138.0(4)
C55 C59 C71 C62 -1.5(6)
C64 C59 C71 C62 140.7(4)
C55 C59 C71 C70 -143.4(4)
C64 C59 C71 C70 -1.3(4)
C90 C70 C71 C62 1.0(5)
C57 C70 C71 C62 -141.2(3)
C90 C70 C71 C59 143.7(3)
C57 C70 C71 C59 1.4(4)
C58 C51 C72 C81 -0.3(5)
C101 C51 C72 C81 138.8(4)
C58 C51 C72 C52 -139.3(3)
C101 C51 C72 C52 -0.2(5)
C67 C52 C72 C51 0.6(5)
C107 C52 C72 C51 143.2(3)
C67 C52 C72 C81 -142.8(3)
C107 C52 C72 C81 -0.1(3)
C87 C66 C73 C88 138.2(3)
C109 C66 C73 C88 0.0(5)
C87 C66 C73 C103 0.0(4)
C109 C66 C73 C103 -138.2(3)
C58 C53 C74 C81 -0.7(5)
C56 C53 C74 C81 -145.0(3)
C58 C53 C74 C79 143.0(3)
C56 C53 C74 C79 -1.3(3)
C77 C69 C76 C107 137.3(3)
C110 C69 C76 C107 -0.8(5)
C77 C69 C76 C81 -0.2(5)
C110 C69 C76 C81 -138.3(3)
C76 C69 C77 C79 -0.4(5)
C110 C69 C77 C79 142.1(3)
C76 C69 C77 C55 -142.5(3)
C110 C69 C77 C55 0.1(4)
C59 C55 C77 C79 0.8(6)
C61 C55 C77 C79 -142.4(3)
C59 C55 C77 C69 142.9(4)
C61 C55 C77 C69 -0.2(4)
C62 C56 C78 C90 2.4(5)
C53 C56 C78 C90 -137.2(4)
C62 C56 C78 C109 139.0(4)
C53 C56 C78 C109 -0.6(5)
C69 C77 C79 C74 1.1(5)
C55 C77 C79 C74 138.8(4)
C69 C77 C79 C62 -138.8(4)
C55 C77 C79 C62 -1.0(6)
C81 C74 C79 C77 -1.2(5)
C53 C74 C79 C77 -143.2(3)
C81 C74 C79 C62 143.2(4)
C53 C74 C79 C62 1.1(4)
C71 C62 C79 C77 0.1(7)
C56 C62 C79 C77 143.8(4)
C71 C62 C79 C74 -144.2(3)
C56 C62 C79 C74 -0.5(5)
C109 C54 C80 C88 1.3(5)
C58 C54 C80 C88 -141.7(3)
C109 C54 C80 C101 142.7(3)
C58 C54 C80 C101 -0.3(4)
C79 C74 C81 C72 -136.2(4)
C53 C74 C81 C72 2.5(5)
C79 C74 C81 C76 0.5(5)
C53 C74 C81 C76 139.3(3)
C51 C72 C81 C74 -2.1(5)
C52 C72 C81 C74 140.8(3)
C51 C72 C81 C76 -142.9(3)
C52 C72 C81 C76 0.0(4)
C69 C76 C81 C74 0.1(5)
C107 C76 C81 C74 -141.9(3)
C69 C76 C81 C72 142.2(3)
C107 C76 C81 C72 0.1(3)
C60 C65 C82 C92 0.7(5)
C85 C65 C82 C92 -138.2(4)
C60 C65 C82 C98 138.1(3)
C85 C65 C82 C98 -0.8(5)
C59 C64 C85 C65 137.8(4)
C57 C64 C85 C65 -1.2(5)
C59 C64 C85 C86 1.0(6)
C57 C64 C85 C86 -138.0(4)
C82 C65 C85 C64 1.1(5)
C60 C65 C85 C64 -141.7(3)
C82 C65 C85 C86 142.4(3)
C60 C65 C85 C86 -0.5(4)
C55 C61 C86 C63 -137.3(4)
C110 C61 C86 C63 1.2(5)
C55 C61 C86 C85 1.1(5)
C110 C61 C86 C85 139.5(4)
C68 C63 C86 C61 -1.0(5)
C60 C63 C86 C61 141.7(3)
C68 C63 C86 C85 -143.1(3)
C60 C63 C86 C85 -0.4(4)
C64 C85 C86 C61 -1.4(6)
C65 C85 C86 C61 -143.2(3)
C64 C85 C86 C63 142.3(3)
C65 C85 C86 C63 0.5(5)
C73 C66 C87 C93 0.0(4)
C109 C66 C87 C93 142.4(3)
C73 C66 C87 C90 -142.4(3)
C109 C66 C87 C90 0.0(3)
C54 C80 C88 C73 -1.1(5)
C101 C80 C88 C73 -138.8(4)
C54 C80 C88 C89 138.5(3)
C101 C80 C88 C89 0.8(5)
C66 C73 C88 C80 0.4(5)
C103 C73 C88 C80 142.8(3)
C66 C73 C88 C89 -143.1(3)
C103 C73 C88 C89 -0.7(4)
C80 C88 C89 C106 -0.5(6)
C73 C88 C89 C106 143.1(4)
C80 C88 C89 C99 -143.4(3)
C73 C88 C89 C99 0.2(4)
C57 C70 C90 C78 137.1(4)
C71 C70 C90 C78 -0.1(5)
C57 C70 C90 C87 -1.8(5)
C71 C70 C90 C87 -139.0(3)
C56 C78 C90 C70 -1.6(5)
C109 C78 C90 C70 -142.3(3)
C56 C78 C90 C87 140.7(3)
C109 C78 C90 C87 0.0(3)
C93 C87 C90 C70 0.7(4)
C66 C87 C90 C70 143.0(3)
C93 C87 C90 C78 -142.3(3)
C66 C87 C90 C78 0.0(3)
C106 C83 C91 C105 137.5(3)
C95 C83 C91 C105 -0.2(5)
C106 C83 C91 C84 -0.5(6)
C95 C83 C91 C84 -138.2(4)
C99 C84 C91 C83 0.8(6)
C104 C84 C91 C83 143.0(3)
C99 C84 C91 C105 -142.2(3)
C104 C84 C91 C105 0.0(5)
C65 C82 C92 C104 -0.1(5)
C98 C82 C92 C104 -142.1(3)
C65 C82 C92 C102 142.5(3)
C98 C82 C92 C102 0.5(3)
C90 C87 C93 C98 0.0(4)
C66 C87 C93 C98 -138.3(3)
C90 C87 C93 C102 138.3(3)
C66 C87 C93 C102 0.1(4)
C95 C75 C94 C105 1.4(5)
C108 C75 C94 C105 -142.1(3)
C95 C75 C94 C68 143.5(3)
C108 C75 C94 C68 0.0(3)
C63 C68 C94 C105 0.0(5)
C96 C68 C94 C105 142.7(3)
C63 C68 C94 C75 -142.9(3)
C96 C68 C94 C75 -0.3(3)
C94 C75 C95 C67 -138.8(3)
C108 C75 C95 C67 0.5(5)
C94 C75 C95 C83 -0.8(5)
C108 C75 C95 C83 138.5(3)
C52 C67 C95 C75 -0.9(5)
C97 C67 C95 C75 142.2(3)
C52 C67 C95 C83 -142.6(3)
C97 C67 C95 C83 0.5(4)
C91 C83 C95 C75 0.2(5)
C106 C83 C95 C75 -143.2(3)
C91 C83 C95 C67 142.4(3)
C106 C83 C95 C67 -1.0(4)
C63 C68 C96 C110 1.7(5)
C94 C68 C96 C110 -141.7(3)
C63 C68 C96 C108 143.8(3)
C94 C68 C96 C108 0.5(4)
C52 C67 C97 C101 -0.7(5)
C95 C67 C97 C101 -143.4(3)
C52 C67 C97 C106 142.9(4)
C95 C67 C97 C106 0.2(4)
C70 C57 C98 C93 -1.6(5)
C64 C57 C98 C93 137.4(4)
C70 C57 C98 C82 -139.8(3)
C64 C57 C98 C82 -0.8(5)
C87 C93 C98 C57 0.5(5)
C102 C93 C98 C57 -142.7(3)
C87 C93 C98 C82 142.9(3)
C102 C93 C98 C82 -0.3(3)
C65 C82 C98 C57 0.7(5)
C92 C82 C98 C57 143.3(3)
C65 C82 C98 C93 -142.8(3)
C92 C82 C98 C93 -0.1(4)
C104 C84 C99 C103 -0.1(5)
C91 C84 C99 C103 138.1(4)
C104 C84 C99 C89 -138.5(3)
C91 C84 C99 C89 -0.3(6)
C106 C89 C99 C84 -0.4(6)
C88 C89 C99 C84 143.3(3)
C106 C89 C99 C103 -143.2(4)
C88 C89 C99 C103 0.4(4)
C65 C60 C100 C105 -137.2(3)
C63 C60 C100 C105 0.7(4)
C65 C60 C100 C104 0.6(4)
C63 C60 C100 C104 138.5(3)
C106 C97 C101 C51 -137.4(4)
C67 C97 C101 C51 1.1(5)
C106 C97 C101 C80 0.8(6)
C67 C97 C101 C80 139.3(4)
C72 C51 C101 C97 -0.7(5)
C58 C51 C101 C97 142.3(3)
C72 C51 C101 C80 -143.2(3)
C58 C51 C101 C80 -0.3(4)
C88 C80 C101 C97 -0.9(6)
C54 C80 C101 C97 -143.7(3)
C88 C80 C101 C51 143.2(3)
C54 C80 C101 C51 0.4(5)
C87 C93 C102 C103 -0.2(4)
C98 C93 C102 C103 142.4(3)
C87 C93 C102 C92 -142.0(3)
C98 C93 C102 C92 0.6(3)
C104 C92 C102 C103 0.6(5)
C82 C92 C102 C103 -142.9(3)
C104 C92 C102 C93 142.8(3)
C82 C92 C102 C93 -0.7(3)
C93 C102 C103 C73 0.2(4)
C92 C102 C103 C73 138.6(3)
C93 C102 C103 C99 -138.0(3)
C92 C102 C103 C99 0.4(5)
C66 C73 C103 C102 -0.1(4)
C88 C73 C103 C102 -142.1(3)
C66 C73 C103 C99 143.0(3)
C88 C73 C103 C99 1.0(4)
C84 C99 C103 C102 -0.7(5)
C89 C99 C103 C102 141.9(3)
C84 C99 C103 C73 -143.5(3)
C89 C99 C103 C73 -0.8(4)
C82 C92 C104 C84 137.2(4)
C102 C92 C104 C84 -1.4(5)
C82 C92 C104 C100 -0.4(5)
C102 C92 C104 C100 -139.0(3)
C99 C84 C104 C92 1.1(5)
C91 C84 C104 C92 -141.3(4)
C99 C84 C104 C100 142.4(3)
C91 C84 C104 C100 0.0(4)
C60 C100 C104 C92 0.1(4)
C105 C100 C104 C92 143.2(3)
C60 C100 C104 C84 -143.0(3)
C105 C100 C104 C84 0.0(3)
C75 C94 C105 C91 -1.5(5)
C68 C94 C105 C91 -138.9(3)
C75 C94 C105 C100 138.2(3)
C68 C94 C105 C100 0.7(5)
C83 C91 C105 C94 0.8(5)
C84 C91 C105 C94 143.3(4)
C83 C91 C105 C100 -142.5(3)
C84 C91 C105 C100 0.0(4)
C60 C100 C105 C94 -1.1(5)
C104 C100 C105 C94 -143.5(3)
C60 C100 C105 C91 142.4(3)
C104 C100 C105 C91 0.0(3)
C88 C89 C106 C97 0.3(6)
C99 C89 C106 C97 138.3(4)
C88 C89 C106 C83 -137.3(3)
C99 C89 C106 C83 0.7(6)
C101 C97 C106 C89 -0.5(6)
C67 C97 C106 C89 -142.3(4)
C101 C97 C106 C83 141.0(3)
C67 C97 C106 C83 -0.8(4)
C91 C83 C106 C89 -0.3(6)
C95 C83 C106 C89 142.6(4)
C91 C83 C106 C97 -141.8(3)
C95 C83 C106 C97 1.1(4)
C67 C52 C107 C108 -0.9(5)
C72 C52 C107 C108 -142.9(3)
C67 C52 C107 C76 142.1(3)
C72 C52 C107 C76 0.2(3)
C69 C76 C107 C108 1.3(4)
C81 C76 C107 C108 142.9(3)
C69 C76 C107 C52 -141.8(3)
C81 C76 C107 C52 -0.2(4)
C52 C107 C108 C96 137.9(3)
C76 C107 C108 C96 -1.4(4)
C52 C107 C108 C75 0.4(4)
C76 C107 C108 C75 -138.9(3)
C110 C96 C108 C107 1.2(5)
C68 C96 C108 C107 -141.7(3)
C110 C96 C108 C75 142.4(3)
C68 C96 C108 C75 -0.5(3)
C95 C75 C108 C107 -0.2(5)
C94 C75 C108 C107 142.4(3)
C95 C75 C108 C96 -142.3(3)
C94 C75 C108 C96 0.3(3)
C80 C54 C109 C66 -0.9(5)
C58 C54 C109 C66 136.9(3)
C80 C54 C109 C78 -138.4(3)
C58 C54 C109 C78 -0.6(5)
C73 C66 C109 C54 0.2(5)
C87 C66 C109 C54 -142.4(3)
C73 C66 C109 C78 142.7(3)
C87 C66 C109 C78 0.0(3)
C56 C78 C109 C54 0.5(5)
C90 C78 C109 C54 142.9(3)
C56 C78 C109 C66 -142.3(3)
C90 C78 C109 C66 0.0(3)
C108 C96 C110 C69 -0.7(5)
C68 C96 C110 C69 136.8(3)
C108 C96 C110 C61 -139.0(3)
C68 C96 C110 C61 -1.5(5)
C76 C69 C110 C96 0.6(5)
C77 C69 C110 C96 -142.2(3)
C76 C69 C110 C61 142.9(3)
C77 C69 C110 C61 0.1(4)
C86 C61 C110 C96 0.0(5)
C55 C61 C110 C96 142.6(3)
C86 C61 C110 C69 -142.9(3)
C55 C61 C110 C69 -0.3(4)
C116 C111 C112 C113 0.0
C111 C112 C113 C114 0.0
C112 C113 C114 C115 0.0
C113 C114 C115 C116 0.0
C114 C115 C116 C111 0.0
C112 C111 C116 C115 0.0
C122 C117 C118 C119 0.0
Cl1 C117 C118 C119 179.3(6)
C117 C118 C119 C120 0.0
C118 C119 C120 C121 0.0
C119 C120 C121 C122 0.0
C120 C121 C122 C117 0.0
C118 C117 C122 C121 0.0
Cl1 C117 C122 C121 -179.4(6)
